data_7019966
loop_
_publ_author_name
'Kan, Wei-Qiu'
'Yang, Jin'
'Liu, Ying-Ying'
'Ma, Jian-Fang'

_publ_section_title
;
 Inorganic-organic hybrid compounds based on octamolybdates and
 multidentate N-donor ligand: syntheses, structures, photoluminescence and
 photocatalysis.
;
_journal_issue 36
_journal_name_full 'Dalton transactions (Cambridge, England : 2003)'
_journal_page_first 11062
_journal_page_last 11073
_journal_paper_doi 10.1039/c2dt30755c
_journal_volume 41
_journal_year 2012
_chemical_formula_moiety 'C30 H42 Cu2 Mo8 N16 O35'
_chemical_formula_sum 'C30 H42 Cu2 Mo8 N16 O35'
_chemical_formula_weight 2081.40
_chemical_name_systematic
;
?
;
_space_group_IT_number 2
_symmetry_cell_setting triclinic
_symmetry_space_group_name_Hall '-P 1'
_symmetry_space_group_name_H-M 'P -1'
_atom_sites_solution_hydrogens geom
_atom_sites_solution_primary direct
_atom_sites_solution_secondary difmap
_audit_creation_method SHELXL-97
_cell_angle_alpha 107.701(5)
_cell_angle_beta 107.640(5)
_cell_angle_gamma 95.000(5)
_cell_formula_units_Z 2
_cell_length_a 12.365(5)
_cell_length_b 15.110(5)
_cell_length_c 16.998(5)
_cell_measurement_reflns_used 4478
_cell_measurement_temperature 293(2)
_cell_measurement_theta_max 29.1922
_cell_measurement_theta_min 3.1782
_cell_volume 2826.4(17)
_computing_cell_refinement CrysAlis
_computing_data_collection 'CrysAlis (Oxford Diffraction, 2006)'
_computing_data_reduction CrysAlis
_computing_structure_refinement 'SHELXL-97 (Sheldrick, 2008)'
_computing_structure_solution 'SHELXL-97 (Sheldrick, 2008)'
_diffrn_ambient_temperature 293(2)
_diffrn_detector_area_resol_mean 10.0
_diffrn_measured_fraction_theta_full 0.996
_diffrn_measured_fraction_theta_max 0.996
_diffrn_measurement_device_type 'Oxford Diffraction Gemini R Ultra'
_diffrn_measurement_method '\w scan'
_diffrn_radiation_monochromator graphite
_diffrn_radiation_source 'fine-focus sealed tube'
_diffrn_radiation_type MoK\a
_diffrn_radiation_wavelength 0.71069
_diffrn_reflns_av_R_equivalents 0.0372
_diffrn_reflns_av_sigmaI/netI 0.0706
_diffrn_reflns_limit_h_max 13
_diffrn_reflns_limit_h_min -14
_diffrn_reflns_limit_k_max 18
_diffrn_reflns_limit_k_min -18
_diffrn_reflns_limit_l_max 20
_diffrn_reflns_limit_l_min -20
_diffrn_reflns_number 19027
_diffrn_reflns_theta_full 25.35
_diffrn_reflns_theta_max 25.35
_diffrn_reflns_theta_min 3.18
_exptl_absorpt_coefficient_mu 2.560
_exptl_absorpt_correction_T_max 0.6419
_exptl_absorpt_correction_T_min 0.5786
_exptl_absorpt_correction_type multi-scan
_exptl_absorpt_process_details
;
CrysAlis (Oxford Diffraction, 2006)
;
_exptl_crystal_colour green
_exptl_crystal_density_diffrn 2.446
_exptl_crystal_density_method 'not measured'
_exptl_crystal_description block
_exptl_crystal_F_000 2016
_exptl_crystal_size_max 0.24
_exptl_crystal_size_mid 0.21
_exptl_crystal_size_min 0.19
_refine_diff_density_max 0.628
_refine_diff_density_min -0.626
_refine_diff_density_rms 0.128
_refine_ls_extinction_method none
_refine_ls_goodness_of_fit_ref 0.990
_refine_ls_hydrogen_treatment constr
_refine_ls_matrix_type full
_refine_ls_number_parameters 838
_refine_ls_number_reflns 10316
_refine_ls_number_restraints 18
_refine_ls_restrained_S_all 0.989
_refine_ls_R_factor_all 0.0774
_refine_ls_R_factor_gt 0.0412
_refine_ls_shift/su_max 0.001
_refine_ls_shift/su_mean 0.000
_refine_ls_structure_factor_coef Fsqd
_refine_ls_weighting_details 'calc w=1/[\s^2^(Fo^2^)+(0.0175P)^2^+0.0000P] where P=(Fo^2^+2Fc^2^)/3'
_refine_ls_weighting_scheme calc
_refine_ls_wR_factor_gt 0.0647
_refine_ls_wR_factor_ref 0.0756
_reflns_number_gt 6963
_reflns_number_total 10316
_reflns_threshold_expression >2\s(I)
_cod_data_source_file c2dt30755c.txt
_cod_data_source_block compound-1
_cod_original_sg_symbol_H-M p-1
_cod_database_code 7019966

loop_
_symmetry_equiv_pos_as_xyz
'x, y, z'
'-x, -y, -z'

loop_
_atom_site_label
_atom_site_type_symbol
_atom_site_fract_x
_atom_site_fract_y
_atom_site_fract_z
_atom_site_U_iso_or_equiv
_atom_site_adp_type
_atom_site_occupancy
_atom_site_symmetry_multiplicity
_atom_site_calc_flag
_atom_site_refinement_flags
Cu1 Cu -0.23255(6) 0.14588(5) 0.18704(5) 0.02573(19) Uani 1 1 d .
Cu2 Cu -0.53281(6) -0.39650(6) 0.31835(5) 0.0329(2) Uani 1 1 d .
Mo1 Mo 0.15156(4) 0.09444(4) 0.30359(3) 0.02400(14) Uani 1 1 d .
Mo2 Mo 0.40342(4) 0.03426(4) 0.35243(3) 0.02626(14) Uani 1 1 d .
Mo3 Mo 0.27999(4) -0.16308(4) 0.36172(3) 0.02315(14) Uani 1 1 d .
Mo4 Mo 0.18658(4) -0.11998(4) 0.16038(3) 0.02114(13) Uani 1 1 d .
Mo5 Mo 0.03457(4) -0.09669(4) 0.31281(3) 0.02004(13) Uani 1 1 d .
Mo6 Mo -0.05891(4) -0.05532(4) 0.11217(3) 0.02321(14) Uani 1 1 d .
Mo7 Mo -0.18657(4) -0.24674(4) 0.12376(4) 0.02725(15) Uani 1 1 d .
Mo8 Mo 0.06593(4) -0.30947(4) 0.17348(3) 0.02455(14) Uani 1 1 d .
C1 C -0.1568(6) 0.3447(5) 0.1901(5) 0.0374(18) Uani 1 1 d .
H1 H -0.2104 0.3679 0.2153 0.045 Uiso 1 1 calc R
C2 C -0.0619(5) 0.2498(4) 0.1367(4) 0.0250(15) Uani 1 1 d .
H2 H -0.0327 0.1961 0.1163 0.030 Uiso 1 1 calc R
C3 C 0.0682(5) 0.3645(5) 0.1120(4) 0.0338(17) Uani 1 1 d .
H3A H 0.0465 0.4091 0.0822 0.041 Uiso 1 1 calc R
H3B H 0.0828 0.3102 0.0712 0.041 Uiso 1 1 calc R
C4 C 0.2599(5) 0.4790(4) 0.2056(4) 0.0220(14) Uani 1 1 d .
C5 C 0.2828(5) 0.5313(4) 0.1510(4) 0.0206(14) Uani 1 1 d .
C6 C 0.2223(5) 0.5128(4) 0.0643(4) 0.0251(15) Uani 1 1 d .
H6 H 0.1607 0.4614 0.0332 0.030 Uiso 1 1 calc R
C7 C 0.2537(6) 0.5716(5) 0.0232(4) 0.0366(18) Uani 1 1 d .
H7 H 0.2134 0.5603 -0.0359 0.044 Uiso 1 1 calc R
C8 C 0.3433(6) 0.6453(5) 0.0696(5) 0.0441(19) Uani 1 1 d .
H8 H 0.3642 0.6865 0.0433 0.053 Uiso 1 1 calc R
C9 C 0.4043(6) 0.6593(5) 0.1571(4) 0.0383(18) Uani 1 1 d .
H9 H 0.4671 0.7096 0.1886 0.046 Uiso 1 1 calc R
C10 C 0.2873(5) 0.4366(4) 0.3172(4) 0.0269(15) Uani 1 1 d .
C11 C 0.3374(5) 0.4251(4) 0.4048(4) 0.0263(15) Uani 1 1 d .
C12 C 0.3547(5) 0.4974(5) 0.4811(4) 0.0313(16) Uani 1 1 d .
H12 H 0.3306 0.5537 0.4798 0.038 Uiso 1 1 calc R
C13 C 0.4089(5) 0.4861(5) 0.5613(4) 0.0337(17) Uani 1 1 d .
H13 H 0.4208 0.5357 0.6133 0.040 Uiso 1 1 calc R
C14 C 0.4217(6) 0.3347(5) 0.4898(4) 0.0408(19) Uani 1 1 d .
H14 H 0.4423 0.2776 0.4922 0.049 Uiso 1 1 calc R
C15 C 0.3701(6) 0.3412(5) 0.4089(4) 0.0376(18) Uani 1 1 d .
H15 H 0.3572 0.2901 0.3577 0.045 Uiso 1 1 calc R
C16 C -0.0455(5) 0.2611(4) 0.3611(4) 0.0290(16) Uani 1 1 d .
H16 H -0.0279 0.3012 0.3327 0.035 Uiso 1 1 calc R
C17 C 0.0121(5) 0.2850(5) 0.4501(4) 0.0346(17) Uani 1 1 d .
H17 H 0.0671 0.3408 0.4814 0.042 Uiso 1 1 calc R
C18 C -0.0123(5) 0.2258(5) 0.4920(4) 0.0326(17) Uani 1 1 d .
H18 H 0.0254 0.2413 0.5522 0.039 Uiso 1 1 calc R
C19 C -0.0938(5) 0.1422(4) 0.4438(4) 0.0245(15) Uani 1 1 d .
H19 H -0.1110 0.1004 0.4707 0.029 Uiso 1 1 calc R
C20 C -0.1482(5) 0.1229(4) 0.3554(4) 0.0186(13) Uani 1 1 d .
C21 C -0.2406(5) 0.0411(4) 0.2974(4) 0.0197(14) Uani 1 1 d .
C22 C -0.2508(5) -0.0631(4) 0.3889(4) 0.0252(15) Uani 1 1 d .
H22A H -0.1672 -0.0503 0.4161 0.030 Uiso 1 1 calc R
H22B H -0.2815 -0.0246 0.4309 0.030 Uiso 1 1 calc R
C23 C -0.2976(5) -0.3030(5) 0.3454(4) 0.0341(17) Uani 1 1 d .
H23 H -0.2755 -0.3614 0.3372 0.041 Uiso 1 1 calc R
C24 C -0.4001(5) -0.2010(4) 0.3585(4) 0.0238(15) Uani 1 1 d .
H24 H -0.4604 -0.1693 0.3627 0.029 Uiso 1 1 calc R
C25 C -0.3849(5) -0.0412(4) 0.1842(4) 0.0200(14) Uani 1 1 d .
C26 C -0.4799(5) -0.0690(4) 0.0976(4) 0.0216(14) Uani 1 1 d .
C27 C -0.5567(5) -0.0109(4) 0.0825(4) 0.0263(15) Uani 1 1 d .
H27 H -0.5522 0.0448 0.1271 0.032 Uiso 1 1 calc R
C28 C -0.6412(5) -0.0358(5) 0.0001(4) 0.0273(15) Uani 1 1 d .
H28 H -0.6927 0.0044 -0.0093 0.033 Uiso 1 1 calc R
C29 C -0.5791(5) -0.1725(4) -0.0493(4) 0.0315(17) Uani 1 1 d .
H29 H -0.5869 -0.2288 -0.0943 0.038 Uiso 1 1 calc R
C30 C -0.4927(5) -0.1532(5) 0.0313(4) 0.0334(17) Uani 1 1 d .
H30 H -0.4447 -0.1959 0.0405 0.040 Uiso 1 1 calc R
N1 N -0.1470(4) 0.2521(3) 0.1687(3) 0.0232(12) Uani 1 1 d .
N2 N -0.0862(5) 0.3979(4) 0.1729(4) 0.0355(14) Uani 1 1 d .
N3 N -0.0246(4) 0.3344(4) 0.1382(3) 0.0251(12) Uani 1 1 d .
N4 N 0.1738(4) 0.4094(3) 0.1896(3) 0.0241(12) Uani 1 1 d .
N5 N 0.1905(4) 0.3802(4) 0.2595(3) 0.0320(13) Uani 1 1 d .
N6 N 0.3328(4) 0.4991(3) 0.2876(3) 0.0213(12) Uani 1 1 d .
N7 N 0.3758(4) 0.6032(4) 0.1971(3) 0.0262(12) Uani 1 1 d .
N8 N 0.4442(4) 0.4059(4) 0.5654(3) 0.0276(13) Uani 1 1 d .
N9 N -0.1268(4) 0.1813(3) 0.3139(3) 0.0238(12) Uani 1 1 d .
N10 N -0.3037(4) 0.0403(3) 0.2170(3) 0.0176(11) Uani 1 1 d .
N11 N -0.2824(4) -0.0364(3) 0.3085(3) 0.0197(11) Uani 1 1 d .
N12 N -0.3762(4) -0.0902(3) 0.2365(3) 0.0211(12) Uani 1 1 d .
N13 N -0.2953(4) -0.1610(3) 0.3684(3) 0.0197(11) Uani 1 1 d .
N14 N -0.2274(4) -0.2273(4) 0.3610(4) 0.0334(14) Uani 1 1 d .
N15 N -0.4062(4) -0.2922(3) 0.3418(3) 0.0249(12) Uani 1 1 d .
N16 N -0.6520(4) -0.1144(3) -0.0659(3) 0.0221(12) Uani 1 1 d .
O1 O 0.1021(3) 0.1758(3) 0.2595(3) 0.0372(12) Uani 1 1 d .
O2 O 0.1756(4) 0.1433(3) 0.4123(3) 0.0380(12) Uani 1 1 d .
O3 O 0.3061(3) 0.1094(3) 0.3020(3) 0.0285(10) Uani 1 1 d .
O4 O 0.4183(4) 0.0894(3) 0.4586(3) 0.0412(13) Uani 1 1 d .
O5 O 0.5320(4) 0.0707(3) 0.3443(3) 0.0405(12) Uani 1 1 d .
O6 O 0.4067(3) -0.0925(3) 0.3529(2) 0.0265(10) Uani 1 1 d .
O7 O 0.3295(3) -0.2660(3) 0.3606(3) 0.0343(12) Uani 1 1 d .
O8 O 0.2910(3) -0.1081(3) 0.4672(3) 0.0335(12) Uani 1 1 d .
O9 O 0.2147(3) -0.2221(3) 0.2079(2) 0.0235(10) Uani 1 1 d .
O10 O 0.1656(4) -0.1772(3) 0.0528(3) 0.0353(12) Uani 1 1 d .
O11 O 0.3283(3) -0.0571(3) 0.2053(2) 0.0281(11) Uani 1 1 d .
O12 O 0.1989(3) -0.0483(3) 0.3107(2) 0.0223(10) Uani 1 1 d .
O13 O 0.1108(3) -0.0127(3) 0.1558(2) 0.0219(10) Uani 1 1 d .
O14 O 0.0026(3) 0.0046(3) 0.2664(2) 0.0203(9) Uani 1 1 d .
O15 O -0.1076(3) 0.0478(3) 0.1158(3) 0.0314(11) Uani 1 1 d .
O16 O -0.0779(3) -0.1135(3) 0.0044(3) 0.0346(12) Uani 1 1 d .
O17 O 0.0185(3) -0.1694(3) 0.1619(2) 0.0229(10) Uani 1 1 d .
O18 O 0.1074(3) -0.2052(3) 0.3172(2) 0.0230(10) Uani 1 1 d .
O19 O 0.1110(3) -0.3906(3) 0.2200(3) 0.0338(12) Uani 1 1 d .
O20 O 0.0457(4) -0.3617(3) 0.0654(3) 0.0361(12) Uani 1 1 d .
O21 O -0.0911(3) -0.3252(3) 0.1698(3) 0.0310(11) Uani 1 1 d .
O22 O -0.2050(4) -0.2993(3) 0.0147(3) 0.0422(13) Uani 1 1 d .
O23 O -0.3159(3) -0.2824(3) 0.1315(3) 0.0416(13) Uani 1 1 d .
O24 O -0.1086(3) -0.1588(3) 0.2659(3) 0.0283(10) Uani 1 1 d .
O25 O -0.1896(3) -0.1215(3) 0.1227(3) 0.0259(10) Uani 1 1 d .
O26 O 0.0520(3) -0.0397(3) 0.4195(2) 0.0288(11) Uani 1 1 d .
O1W O 0.2936(4) 0.1523(4) 0.1460(3) 0.0630(16) Uani 1 1 d .
H1A H 0.2297 0.1371 0.1033 0.094 Uiso 1 1 d R
H1B H 0.2946 0.1476 0.1933 0.094 Uiso 1 1 d R
O2W O -0.4444(5) -0.5202(4) 0.2407(3) 0.0662(17) Uani 1 1 d .
H2A H -0.4402 -0.5773 0.2120 0.099 Uiso 1 1 d R
H2B H -0.4097 -0.5041 0.2095 0.099 Uiso 1 1 d R
O3W O 0.6722(5) 0.2625(4) 0.4276(3) 0.0675(17) Uani 1 1 d .
H3' H 0.6731 0.2710 0.3814 0.101 Uiso 1 1 d R
H3 H 0.6324 0.2060 0.4123 0.101 Uiso 1 1 d R
O4W O -0.0901(5) -0.4128(4) 0.2978(4) 0.0769(18) Uani 1 1 d .
H4A H -0.0926 -0.3873 0.2593 0.115 Uiso 1 1 d R
H4B H -0.0195 -0.4034 0.3301 0.115 Uiso 1 1 d R
O5W O 0.1598(5) -0.3781(4) 0.4087(3) 0.0758(19) Uani 1 1 d .
H5A H 0.1815 -0.3763 0.3648 0.114 Uiso 1 1 d R
H5B H 0.1461 -0.3227 0.4299 0.114 Uiso 1 1 d R
O6W O -0.3462(5) 0.2643(5) 0.2610(4) 0.078(2) Uani 1 1 d .
O7W O -0.6003(6) -0.6868(4) 0.1386(4) 0.101(3) Uani 1 1 d .
H7A H -0.5845 -0.7405 0.1228 0.152 Uiso 1 1 d R
H7B H -0.6625 -0.6857 0.0989 0.152 Uiso 1 1 d R
O8W O -0.4232(11) -0.4746(9) 0.0869(8) 0.080(4) Uani 0.50 1 d PU
O9W O -0.202(2) -0.5183(18) 0.3575(16) 0.209(9) Uani 0.50 1 d PU
O10W O 0.100(2) -0.4878(16) 0.499(2) 0.282(17) Uani 0.50 1 d P
O11W O -0.3350(15) -0.4682(12) 0.1446(11) 0.132(6) Uani 0.50 1 d PU

loop_
_atom_site_aniso_label
_atom_site_aniso_U_11
_atom_site_aniso_U_22
_atom_site_aniso_U_33
_atom_site_aniso_U_23
_atom_site_aniso_U_13
_atom_site_aniso_U_12
Cu1 0.0248(4) 0.0273(5) 0.0196(4) 0.0130(4) -0.0017(3) -0.0060(3)
Cu2 0.0305(4) 0.0345(5) 0.0261(5) 0.0184(4) -0.0037(3) -0.0117(4)
Mo1 0.0215(3) 0.0204(3) 0.0269(3) 0.0072(3) 0.0050(2) 0.0044(2)
Mo2 0.0210(3) 0.0278(3) 0.0242(3) 0.0065(3) 0.0023(2) 0.0051(3)
Mo3 0.0229(3) 0.0278(3) 0.0181(3) 0.0089(3) 0.0042(2) 0.0089(3)
Mo4 0.0217(3) 0.0260(3) 0.0161(3) 0.0075(2) 0.0063(2) 0.0069(2)
Mo5 0.0215(3) 0.0227(3) 0.0192(3) 0.0094(2) 0.0085(2) 0.0076(2)
Mo6 0.0203(3) 0.0243(3) 0.0220(3) 0.0102(2) 0.0010(2) 0.0046(2)
Mo7 0.0212(3) 0.0225(3) 0.0335(3) 0.0088(3) 0.0043(2) 0.0038(2)
Mo8 0.0249(3) 0.0205(3) 0.0242(3) 0.0059(3) 0.0041(2) 0.0074(2)
C1 0.032(4) 0.030(4) 0.051(5) 0.019(4) 0.012(3) 0.003(3)
C2 0.027(3) 0.024(4) 0.016(3) 0.006(3) -0.001(3) 0.001(3)
C3 0.025(3) 0.047(5) 0.021(4) 0.018(3) -0.002(3) -0.017(3)
C4 0.018(3) 0.019(3) 0.027(4) 0.009(3) 0.005(3) 0.002(3)
C5 0.021(3) 0.012(3) 0.026(4) 0.005(3) 0.007(3) 0.001(3)
C6 0.030(3) 0.021(4) 0.016(3) -0.001(3) 0.004(3) 0.000(3)
C7 0.042(4) 0.049(5) 0.025(4) 0.022(4) 0.012(3) 0.008(4)
C8 0.057(5) 0.041(5) 0.041(5) 0.031(4) 0.013(4) -0.007(4)
C9 0.043(4) 0.030(4) 0.036(4) 0.022(4) 0.001(3) -0.012(3)
C10 0.027(3) 0.025(4) 0.022(4) 0.010(3) 0.000(3) -0.007(3)
C11 0.024(3) 0.030(4) 0.016(4) 0.009(3) -0.003(3) -0.011(3)
C12 0.035(4) 0.037(4) 0.024(4) 0.014(3) 0.009(3) 0.007(3)
C13 0.038(4) 0.030(4) 0.026(4) 0.008(3) 0.006(3) -0.003(3)
C14 0.062(5) 0.023(4) 0.030(4) 0.014(4) 0.003(4) 0.003(4)
C15 0.045(4) 0.025(4) 0.028(4) 0.008(3) -0.002(3) -0.006(3)
C16 0.033(4) 0.025(4) 0.029(4) 0.014(3) 0.008(3) 0.001(3)
C17 0.032(4) 0.031(4) 0.030(4) 0.007(3) 0.001(3) 0.000(3)
C18 0.031(4) 0.039(4) 0.021(4) 0.011(3) -0.001(3) 0.008(3)
C19 0.029(3) 0.025(4) 0.015(3) 0.008(3) 0.001(3) 0.001(3)
C20 0.021(3) 0.017(3) 0.019(3) 0.008(3) 0.007(3) 0.004(3)
C21 0.023(3) 0.023(4) 0.015(3) 0.010(3) 0.006(3) 0.008(3)
C22 0.028(3) 0.028(4) 0.018(3) 0.011(3) 0.005(3) 0.003(3)
C23 0.031(4) 0.026(4) 0.052(5) 0.019(4) 0.018(3) 0.007(3)
C24 0.018(3) 0.027(4) 0.029(4) 0.016(3) 0.005(3) 0.002(3)
C25 0.021(3) 0.017(3) 0.016(3) 0.005(3) 0.000(2) -0.001(3)
C26 0.021(3) 0.025(4) 0.019(3) 0.011(3) 0.005(3) -0.003(3)
C27 0.026(3) 0.033(4) 0.019(3) 0.008(3) 0.009(3) 0.001(3)
C28 0.019(3) 0.034(4) 0.034(4) 0.023(3) 0.005(3) 0.000(3)
C29 0.031(4) 0.024(4) 0.025(4) 0.002(3) -0.003(3) 0.001(3)
C30 0.028(3) 0.034(4) 0.034(4) 0.018(3) -0.004(3) 0.011(3)
N1 0.021(3) 0.022(3) 0.021(3) 0.012(2) -0.001(2) -0.003(2)
N2 0.034(3) 0.027(3) 0.042(4) 0.016(3) 0.007(3) -0.002(3)
N3 0.025(3) 0.025(3) 0.021(3) 0.012(2) 0.000(2) -0.006(2)
N4 0.022(3) 0.028(3) 0.020(3) 0.015(2) 0.000(2) -0.005(2)
N5 0.033(3) 0.035(3) 0.026(3) 0.020(3) 0.001(2) -0.008(3)
N6 0.024(3) 0.020(3) 0.015(3) 0.007(2) 0.001(2) -0.002(2)
N7 0.034(3) 0.022(3) 0.028(3) 0.015(3) 0.012(2) 0.002(3)
N8 0.031(3) 0.028(3) 0.020(3) 0.016(3) -0.001(2) -0.005(3)
N9 0.021(3) 0.023(3) 0.023(3) 0.007(2) 0.004(2) 0.001(2)
N10 0.019(2) 0.019(3) 0.016(3) 0.008(2) 0.005(2) 0.001(2)
N11 0.018(2) 0.024(3) 0.018(3) 0.012(2) 0.003(2) 0.001(2)
N12 0.020(3) 0.023(3) 0.018(3) 0.010(2) 0.002(2) -0.001(2)
N13 0.020(3) 0.018(3) 0.020(3) 0.011(2) 0.002(2) 0.001(2)
N14 0.032(3) 0.028(3) 0.054(4) 0.027(3) 0.019(3) 0.011(3)
N15 0.020(3) 0.022(3) 0.031(3) 0.015(3) 0.004(2) -0.004(2)
N16 0.019(3) 0.023(3) 0.019(3) 0.007(2) 0.002(2) -0.004(2)
O1 0.027(2) 0.028(3) 0.053(3) 0.019(2) 0.005(2) 0.007(2)
O2 0.039(3) 0.035(3) 0.035(3) 0.005(2) 0.013(2) 0.007(2)
O3 0.024(2) 0.026(3) 0.034(3) 0.011(2) 0.0066(19) 0.002(2)
O4 0.044(3) 0.045(3) 0.024(3) 0.003(2) 0.005(2) 0.014(2)
O5 0.029(2) 0.043(3) 0.043(3) 0.012(2) 0.008(2) 0.002(2)
O6 0.022(2) 0.032(3) 0.026(2) 0.012(2) 0.0051(18) 0.009(2)
O7 0.035(3) 0.034(3) 0.032(3) 0.012(2) 0.007(2) 0.014(2)
O8 0.033(2) 0.044(3) 0.021(2) 0.008(2) 0.0093(19) 0.013(2)
O9 0.023(2) 0.029(2) 0.019(2) 0.0079(19) 0.0054(17) 0.012(2)
O10 0.039(3) 0.042(3) 0.020(2) 0.004(2) 0.010(2) 0.012(2)
O11 0.026(2) 0.035(3) 0.023(2) 0.010(2) 0.0085(18) 0.008(2)
O12 0.022(2) 0.024(2) 0.017(2) 0.0044(18) 0.0035(17) 0.0063(19)
O13 0.021(2) 0.024(2) 0.022(2) 0.0110(19) 0.0066(17) 0.0049(19)
O14 0.020(2) 0.021(2) 0.020(2) 0.0087(18) 0.0051(17) 0.0084(18)
O15 0.027(2) 0.023(3) 0.044(3) 0.019(2) 0.004(2) 0.007(2)
O16 0.033(2) 0.043(3) 0.023(3) 0.012(2) 0.004(2) 0.004(2)
O17 0.021(2) 0.023(2) 0.022(2) 0.0060(19) 0.0048(17) 0.0050(19)
O18 0.023(2) 0.024(2) 0.025(2) 0.0121(19) 0.0080(18) 0.0096(19)
O19 0.035(3) 0.026(3) 0.037(3) 0.011(2) 0.007(2) 0.010(2)
O20 0.039(3) 0.031(3) 0.026(3) 0.001(2) 0.003(2) 0.007(2)
O21 0.028(2) 0.025(3) 0.039(3) 0.012(2) 0.008(2) 0.006(2)
O22 0.042(3) 0.030(3) 0.040(3) 0.004(2) 0.004(2) 0.007(2)
O23 0.028(2) 0.035(3) 0.060(3) 0.018(3) 0.013(2) 0.002(2)
O24 0.025(2) 0.030(3) 0.036(3) 0.016(2) 0.0133(19) 0.008(2)
O25 0.020(2) 0.021(2) 0.034(3) 0.011(2) 0.0050(18) 0.0042(19)
O26 0.040(3) 0.034(3) 0.019(2) 0.012(2) 0.0127(19) 0.018(2)
O1W 0.065(4) 0.083(4) 0.050(3) 0.037(3) 0.020(3) 0.008(3)
O2W 0.075(4) 0.064(4) 0.061(4) 0.019(3) 0.029(3) 0.008(3)
O3W 0.083(4) 0.050(4) 0.061(4) 0.018(3) 0.018(3) 0.003(3)
O4W 0.096(5) 0.075(4) 0.077(4) 0.042(4) 0.039(4) 0.015(4)
O5W 0.102(5) 0.079(5) 0.053(4) 0.025(3) 0.030(3) 0.032(4)
O6W 0.075(4) 0.108(5) 0.068(4) 0.042(4) 0.033(3) 0.042(4)
O7W 0.094(5) 0.073(5) 0.104(6) -0.002(4) 0.021(4) 0.011(4)
O8W 0.080(4) 0.080(4) 0.080(4) 0.0275(16) 0.0286(16) 0.0154(13)
O9W 0.209(9) 0.209(9) 0.209(9) 0.072(3) 0.073(3) 0.041(2)
O10W 0.24(3) 0.15(2) 0.60(6) 0.19(3) 0.28(3) 0.09(2)
O11W 0.133(6) 0.132(6) 0.132(6) 0.046(2) 0.047(2) 0.0260(15)

loop_
_atom_type_symbol
_atom_type_description
_atom_type_scat_dispersion_real
_atom_type_scat_dispersion_imag
_atom_type_scat_source
C C 0.0033 0.0016 'International Tables Vol C Tables 4.2.6.8 and 6.1.1.4'
H H 0.0000 0.0000 'International Tables Vol C Tables 4.2.6.8 and 6.1.1.4'
N N 0.0061 0.0033 'International Tables Vol C Tables 4.2.6.8 and 6.1.1.4'
O O 0.0106 0.0060 'International Tables Vol C Tables 4.2.6.8 and 6.1.1.4'
Cu Cu 0.3201 1.2651 'International Tables Vol C Tables 4.2.6.8 and 6.1.1.4'
Mo Mo -1.6832 0.6857 'International Tables Vol C Tables 4.2.6.8 and 6.1.1.4'

loop_
_geom_angle_atom_site_label_1
_geom_angle_atom_site_label_2
_geom_angle_atom_site_label_3
_geom_angle
_geom_angle_site_symmetry_1
_geom_angle_site_symmetry_3
N1 Cu1 N16 88.59(19) . 2_455
N1 Cu1 N10 173.81(17) . .
N16 Cu1 N10 97.42(19) 2_455 .
N1 Cu1 N9 93.3(2) . .
N16 Cu1 N9 174.9(2) 2_455 .
N10 Cu1 N9 80.8(2) . .
N15 Cu2 N8 87.9(2) . 2_556
N15 Cu2 N6 176.37(19) . 1_445
N8 Cu2 N6 95.8(2) 2_556 1_445
N15 Cu2 N7 94.9(2) . 1_445
N8 Cu2 N7 176.0(2) 2_556 1_445
N6 Cu2 N7 81.5(2) 1_445 1_445
O2 Mo1 O1 105.5(2) . .
O2 Mo1 O3 101.29(19) . .
O1 Mo1 O3 100.2(2) . .
O2 Mo1 O14 99.8(2) . .
O1 Mo1 O14 99.45(18) . .
O3 Mo1 O14 146.04(15) . .
O2 Mo1 O12 94.86(17) . .
O1 Mo1 O12 159.36(18) . .
O3 Mo1 O12 78.50(15) . .
O14 Mo1 O12 73.43(14) . .
O2 Mo1 O13 165.24(19) . .
O1 Mo1 O13 87.77(17) . .
O3 Mo1 O13 82.19(15) . .
O14 Mo1 O13 71.19(14) . .
O12 Mo1 O13 71.62(12) . .
O2 Mo1 Mo5 87.03(17) . .
O1 Mo1 Mo5 134.83(15) . .
O3 Mo1 Mo5 120.03(12) . .
O14 Mo1 Mo5 35.40(10) . .
O12 Mo1 Mo5 41.54(10) . .
O13 Mo1 Mo5 78.91(10) . .
O4 Mo2 O5 105.2(2) . .
O4 Mo2 O3 98.08(18) . .
O5 Mo2 O3 102.7(2) . .
O4 Mo2 O6 99.2(2) . .
O5 Mo2 O6 104.43(19) . .
O3 Mo2 O6 142.51(17) . .
O4 Mo2 O11 162.9(2) . .
O5 Mo2 O11 91.91(18) . .
O3 Mo2 O11 77.02(15) . .
O6 Mo2 O11 76.68(15) . .
O4 Mo2 O12 93.99(19) . .
O5 Mo2 O12 160.79(17) . .
O3 Mo2 O12 73.61(15) . .
O6 Mo2 O12 72.23(14) . .
O11 Mo2 O12 68.88(14) . .
O8 Mo3 O7 104.90(19) . .
O8 Mo3 O6 102.4(2) . .
O7 Mo3 O6 100.13(19) . .
O8 Mo3 O18 94.84(18) . .
O7 Mo3 O18 103.28(18) . .
O6 Mo3 O18 146.13(15) . .
O8 Mo3 O12 95.03(16) . .
O7 Mo3 O12 159.97(16) . .
O6 Mo3 O12 77.00(15) . .
O18 Mo3 O12 72.60(14) . .
O8 Mo3 O9 163.23(14) . .
O7 Mo3 O9 88.30(16) . .
O6 Mo3 O9 84.99(16) . .
O18 Mo3 O9 71.70(15) . .
O12 Mo3 O9 71.74(12) . .
O10 Mo4 O11 105.0(2) . .
O10 Mo4 O13 102.12(17) . .
O11 Mo4 O13 97.27(17) . .
O10 Mo4 O9 100.96(18) . .
O11 Mo4 O9 97.05(17) . .
O13 Mo4 O9 148.58(16) . .
O10 Mo4 O17 99.37(19) . .
O11 Mo4 O17 155.65(16) . .
O13 Mo4 O17 77.69(15) . .
O9 Mo4 O17 77.76(15) . .
O10 Mo4 O12 174.40(19) . .
O11 Mo4 O12 80.50(16) . .
O13 Mo4 O12 78.00(14) . .
O9 Mo4 O12 76.99(14) . .
O17 Mo4 O12 75.15(13) . .
O10 Mo4 Mo8 90.68(17) . .
O11 Mo4 Mo8 132.60(13) . .
O13 Mo4 Mo8 123.18(12) . .
O9 Mo4 Mo8 35.59(11) . .
O17 Mo4 Mo8 45.53(9) . .
O12 Mo4 Mo8 84.67(10) . .
O10 Mo4 Mo6 91.93(13) . .
O11 Mo4 Mo6 132.45(12) . .
O13 Mo4 Mo6 35.24(12) . .
O9 Mo4 Mo6 123.31(12) . .
O17 Mo4 Mo6 45.60(10) . .
O12 Mo4 Mo6 85.00(8) . .
Mo8 Mo4 Mo6 90.15(3) . .
O26 Mo5 O24 104.4(2) . .
O26 Mo5 O14 99.92(17) . .
O24 Mo5 O14 94.66(17) . .
O26 Mo5 O18 102.88(16) . .
O24 Mo5 O18 96.99(17) . .
O14 Mo5 O18 150.86(17) . .
O26 Mo5 O12 100.84(18) . .
O24 Mo5 O12 154.70(17) . .
O14 Mo5 O12 79.18(15) . .
O18 Mo5 O12 78.91(15) . .
O26 Mo5 O17 176.36(19) . .
O24 Mo5 O17 78.72(16) . .
O14 Mo5 O17 77.82(14) . .
O18 Mo5 O17 78.41(14) . .
O12 Mo5 O17 76.00(13) . .
O26 Mo5 Mo1 89.84(16) . .
O24 Mo5 Mo1 131.14(13) . .
O14 Mo5 Mo1 36.50(11) . .
O18 Mo5 Mo1 125.44(13) . .
O12 Mo5 Mo1 46.53(10) . .
O17 Mo5 Mo1 86.65(10) . .
O16 Mo6 O15 105.94(19) . .
O16 Mo6 O25 100.75(19) . .
O15 Mo6 O25 97.23(18) . .
O16 Mo6 O13 98.03(18) . .
O15 Mo6 O13 102.54(18) . .
O25 Mo6 O13 147.74(15) . .
O16 Mo6 O17 95.33(16) . .
O15 Mo6 O17 158.72(17) . .
O25 Mo6 O17 78.42(15) . .
O13 Mo6 O17 73.90(14) . .
O16 Mo6 O14 166.38(14) . .
O15 Mo6 O14 86.25(16) . .
O25 Mo6 O14 83.32(15) . .
O13 Mo6 O14 72.92(14) . .
O17 Mo6 O14 72.60(12) . .
O16 Mo6 Mo4 87.14(12) . .
O15 Mo6 Mo4 137.31(14) . .
O25 Mo6 Mo4 120.50(11) . .
O13 Mo6 Mo4 34.79(11) . .
O17 Mo6 Mo4 42.08(10) . .
O14 Mo6 Mo4 79.67(8) . .
O23 Mo7 O22 104.6(2) . .
O23 Mo7 O25 104.08(18) . .
O22 Mo7 O25 96.83(19) . .
O23 Mo7 O21 103.3(2) . .
O22 Mo7 O21 98.43(18) . .
O25 Mo7 O21 143.98(17) . .
O23 Mo7 O24 93.56(19) . .
O22 Mo7 O24 161.8(2) . .
O25 Mo7 O24 77.26(15) . .
O21 Mo7 O24 78.12(15) . .
O23 Mo7 O17 162.37(18) . .
O22 Mo7 O17 93.01(18) . .
O25 Mo7 O17 73.55(14) . .
O21 Mo7 O17 73.24(16) . .
O24 Mo7 O17 68.82(14) . .
O20 Mo8 O19 104.89(19) . .
O20 Mo8 O21 100.35(19) . .
O19 Mo8 O21 99.3(2) . .
O20 Mo8 O9 98.2(2) . .
O19 Mo8 O9 100.93(18) . .
O21 Mo8 O9 147.94(15) . .
O20 Mo8 O17 95.38(17) . .
O19 Mo8 O17 159.66(17) . .
O21 Mo8 O17 78.28(15) . .
O9 Mo8 O17 74.10(14) . .
O20 Mo8 O18 166.65(19) . .
O19 Mo8 O18 86.23(16) . .
O21 Mo8 O18 84.78(15) . .
O9 Mo8 O18 72.07(15) . .
O17 Mo8 O18 73.45(13) . .
O20 Mo8 Mo4 86.84(17) . .
O19 Mo8 Mo4 136.07(15) . .
O21 Mo8 Mo4 120.40(12) . .
O9 Mo8 Mo4 35.15(10) . .
O17 Mo8 Mo4 42.13(10) . .
O18 Mo8 Mo4 79.96(11) . .
N2 C1 N1 114.9(6) . .
N2 C1 H1 122.5 . .
N1 C1 H1 122.5 . .
N3 C2 N1 109.9(5) . .
N3 C2 H2 125.0 . .
N1 C2 H2 125.0 . .
N3 C3 N4 110.1(5) . .
N3 C3 H3A 109.6 . .
N4 C3 H3A 109.6 . .
N3 C3 H3B 109.6 . .
N4 C3 H3B 109.6 . .
H3A C3 H3B 108.2 . .
N4 C4 N6 108.2(6) . .
N4 C4 C5 131.5(5) . .
N6 C4 C5 120.3(5) . .
N7 C5 C6 122.0(6) . .
N7 C5 C4 111.5(5) . .
C6 C5 C4 126.5(6) . .
C5 C6 C7 119.0(6) . .
C5 C6 H6 120.5 . .
C7 C6 H6 120.5 . .
C8 C7 C6 119.3(6) . .
C8 C7 H7 120.3 . .
C6 C7 H7 120.3 . .
C7 C8 C9 119.3(7) . .
C7 C8 H8 120.3 . .
C9 C8 H8 120.3 . .
N7 C9 C8 122.0(7) . .
N7 C9 H9 119.0 . .
C8 C9 H9 119.0 . .
N5 C10 N6 113.5(5) . .
N5 C10 C11 119.5(6) . .
N6 C10 C11 127.0(5) . .
C12 C11 C15 118.9(6) . .
C12 C11 C10 121.1(6) . .
C15 C11 C10 119.9(5) . .
C11 C12 C13 119.3(6) . .
C11 C12 H12 120.3 . .
C13 C12 H12 120.3 . .
N8 C13 C12 121.8(6) . .
N8 C13 H13 119.1 . .
C12 C13 H13 119.1 . .
N8 C14 C15 123.5(6) . .
N8 C14 H14 118.3 . .
C15 C14 H14 118.3 . .
C14 C15 C11 118.6(6) . .
C14 C15 H15 120.7 . .
C11 C15 H15 120.7 . .
N9 C16 C17 121.9(7) . .
N9 C16 H16 119.1 . .
C17 C16 H16 119.1 . .
C18 C17 C16 119.4(7) . .
C18 C17 H17 120.3 . .
C16 C17 H17 120.3 . .
C17 C18 C19 119.4(6) . .
C17 C18 H18 120.3 . .
C19 C18 H18 120.3 . .
C20 C19 C18 118.2(6) . .
C20 C19 H19 120.9 . .
C18 C19 H19 120.9 . .
N9 C20 C19 123.0(6) . .
N9 C20 C21 112.4(5) . .
C19 C20 C21 124.5(6) . .
N11 C21 N10 108.8(5) . .
N11 C21 C20 132.4(5) . .
N10 C21 C20 118.7(5) . .
N13 C22 N11 111.4(5) . .
N13 C22 H22A 109.4 . .
N11 C22 H22A 109.4 . .
N13 C22 H22B 109.4 . .
N11 C22 H22B 109.4 . .
H22A C22 H22B 108.0 . .
N14 C23 N15 115.4(5) . .
N14 C23 H23 122.3 . .
N15 C23 H23 122.3 . .
N15 C24 N13 109.6(5) . .
N15 C24 H24 125.2 . .
N13 C24 H24 125.2 . .
N12 C25 N10 114.9(5) . .
N12 C25 C26 122.6(5) . .
N10 C25 C26 122.3(5) . .
C27 C26 C30 118.7(5) . .
C27 C26 C25 120.2(5) . .
C30 C26 C25 121.1(5) . .
C26 C27 C28 119.4(5) . .
C26 C27 H27 120.3 . .
C28 C27 H27 120.3 . .
N16 C28 C27 122.9(5) . .
N16 C28 H28 118.5 . .
C27 C28 H28 118.5 . .
N16 C29 C30 123.6(5) . .
N16 C29 H29 118.2 . .
C30 C29 H29 118.2 . .
C26 C30 C29 118.1(5) . .
C26 C30 H30 120.9 . .
C29 C30 H30 120.9 . .
C2 N1 C1 103.0(6) . .
C2 N1 Cu1 127.7(4) . .
C1 N1 Cu1 129.1(5) . .
C1 N2 N3 101.9(5) . .
C2 N3 N2 110.2(5) . .
C2 N3 C3 128.6(5) . .
N2 N3 C3 121.2(5) . .
C4 N4 N5 110.8(5) . .
C4 N4 C3 130.5(5) . .
N5 N4 C3 118.7(5) . .
C10 N5 N4 103.0(5) . .
C4 N6 C10 104.4(5) . .
C4 N6 Cu2 111.3(4) . 1_665
C10 N6 Cu2 144.2(4) . 1_665
C9 N7 C5 118.3(5) . .
C9 N7 Cu2 126.7(4) . 1_665
C5 N7 Cu2 114.7(4) . 1_665
C14 N8 C13 117.7(5) . .
C14 N8 Cu2 121.8(4) . 2_556
C13 N8 Cu2 120.4(4) . 2_556
C20 N9 C16 118.1(5) . .
C20 N9 Cu1 115.6(4) . .
C16 N9 Cu1 126.0(4) . .
C21 N10 C25 103.0(5) . .
C21 N10 Cu1 111.6(4) . .
C25 N10 Cu1 144.7(4) . .
C21 N11 N12 110.9(4) . .
C21 N11 C22 129.3(5) . .
N12 N11 C22 119.3(5) . .
C25 N12 N11 102.3(5) . .
C24 N13 N14 109.8(5) . .
C24 N13 C22 128.1(5) . .
N14 N13 C22 121.9(5) . .
C23 N14 N13 102.2(5) . .
C24 N15 C23 102.9(5) . .
C24 N15 Cu2 132.8(4) . .
C23 N15 Cu2 124.3(4) . .
C28 N16 C29 117.0(5) . .
C28 N16 Cu1 122.8(4) . 2_455
C29 N16 Cu1 120.2(4) . 2_455
Mo1 O3 Mo2 116.3(2) . .
Mo3 O6 Mo2 120.03(18) . .
Mo4 O9 Mo8 109.26(15) . .
Mo4 O9 Mo3 110.87(16) . .
Mo8 O9 Mo3 104.35(18) . .
Mo4 O11 Mo2 119.7(2) . .
Mo5 O12 Mo1 91.93(12) . .
Mo5 O12 Mo3 92.89(16) . .
Mo1 O12 Mo3 162.54(17) . .
Mo5 O12 Mo4 105.06(15) . .
Mo1 O12 Mo4 98.12(14) . .
Mo3 O12 Mo4 96.80(12) . .
Mo5 O12 Mo2 163.99(18) . .
Mo1 O12 Mo2 84.91(14) . .
Mo3 O12 Mo2 85.84(11) . .
Mo4 O12 Mo2 90.94(14) . .
Mo4 O13 Mo6 109.97(19) . .
Mo4 O13 Mo1 109.16(15) . .
Mo6 O13 Mo1 103.03(15) . .
Mo5 O14 Mo1 108.09(15) . .
Mo5 O14 Mo6 110.05(16) . .
Mo1 O14 Mo6 104.68(17) . .
Mo4 O17 Mo8 92.35(12) . .
Mo4 O17 Mo6 92.31(16) . .
Mo8 O17 Mo6 164.41(18) . .
Mo4 O17 Mo5 103.80(14) . .
Mo8 O17 Mo5 96.33(14) . .
Mo6 O17 Mo5 96.99(13) . .
Mo4 O17 Mo7 165.72(18) . .
Mo8 O17 Mo7 86.29(14) . .
Mo6 O17 Mo7 85.54(11) . .
Mo5 O17 Mo7 90.48(13) . .
Mo5 O18 Mo3 109.4(2) . .
Mo5 O18 Mo8 109.04(15) . .
Mo3 O18 Mo8 103.45(16) . .
Mo7 O21 Mo8 118.0(2) . .
Mo5 O24 Mo7 122.0(2) . .
Mo7 O25 Mo6 117.68(17) . .
H1A O1W H1B 119.6 . .
H2A O2W H2B 84.4 . .
H3' O3W H3 107.2 . .
H4A O4W H4B 107.6 . .
H5A O5W H5B 104.9 . .
H7A O7W H7B 108.2 . .

loop_
_geom_bond_atom_site_label_1
_geom_bond_atom_site_label_2
_geom_bond_distance
_geom_bond_site_symmetry_2
Cu1 N1 2.001(5) .
Cu1 N16 2.002(4) 2_455
Cu1 N10 2.024(5) .
Cu1 N9 2.028(5) .
Cu2 N15 1.976(5) .
Cu2 N8 2.003(5) 2_556
Cu2 N6 2.010(5) 1_445
Cu2 N7 2.026(5) 1_445
Mo1 O2 1.688(4) .
Mo1 O1 1.691(4) .
Mo1 O3 1.914(4) .
Mo1 O14 1.993(4) .
Mo1 O12 2.312(4) .
Mo1 O13 2.409(4) .
Mo1 Mo5 3.1846(12) .
Mo2 O4 1.686(4) .
Mo2 O5 1.696(5) .
Mo2 O3 1.918(4) .
Mo2 O6 1.921(4) .
Mo2 O11 2.300(4) .
Mo2 O12 2.506(4) .
Mo3 O8 1.688(4) .
Mo3 O7 1.717(4) .
Mo3 O6 1.888(4) .
Mo3 O18 2.006(4) .
Mo3 O12 2.335(4) .
Mo3 O9 2.337(4) .
Mo4 O10 1.694(4) .
Mo4 O11 1.736(4) .
Mo4 O13 1.952(3) .
Mo4 O9 1.959(4) .
Mo4 O17 2.156(4) .
Mo4 O12 2.404(4) .
Mo4 Mo8 3.2122(12) .
Mo4 Mo6 3.2150(13) .
Mo5 O26 1.691(4) .
Mo5 O24 1.747(4) .
Mo5 O14 1.941(4) .
Mo5 O18 1.948(3) .
Mo5 O12 2.113(4) .
Mo5 O17 2.401(4) .
Mo6 O16 1.704(4) .
Mo6 O15 1.709(4) .
Mo6 O25 1.910(4) .
Mo6 O13 1.974(4) .
Mo6 O17 2.299(4) .
Mo6 O14 2.346(4) .
Mo7 O23 1.698(5) .
Mo7 O22 1.714(4) .
Mo7 O25 1.901(4) .
Mo7 O21 1.913(4) .
Mo7 O24 2.223(4) .
Mo7 O17 2.499(4) .
Mo8 O20 1.693(4) .
Mo8 O19 1.697(4) .
Mo8 O21 1.915(4) .
Mo8 O9 1.980(4) .
Mo8 O17 2.294(4) .
Mo8 O18 2.339(4) .
C1 N2 1.293(9) .
C1 N1 1.360(8) .
C1 H1 0.9300 .
C2 N3 1.311(8) .
C2 N1 1.321(8) .
C2 H2 0.9300 .
C3 N3 1.438(8) .
C3 N4 1.470(7) .
C3 H3A 0.9700 .
C3 H3B 0.9700 .
C4 N4 1.329(8) .
C4 N6 1.335(7) .
C4 C5 1.461(9) .
C5 N7 1.354(7) .
C5 C6 1.362(8) .
C6 C7 1.382(9) .
C6 H6 0.9300 .
C7 C8 1.346(9) .
C7 H7 0.9300 .
C8 C9 1.389(9) .
C8 H8 0.9300 .
C9 N7 1.322(8) .
C9 H9 0.9300 .
C10 N5 1.312(7) .
C10 N6 1.352(8) .
C10 C11 1.499(8) .
C11 C12 1.360(8) .
C11 C15 1.380(8) .
C12 C13 1.393(8) .
C12 H12 0.9300 .
C13 N8 1.337(7) .
C13 H13 0.9300 .
C14 N8 1.334(8) .
C14 C15 1.367(9) .
C14 H14 0.9300 .
C15 H15 0.9300 .
C16 N9 1.349(8) .
C16 C17 1.377(8) .
C16 H16 0.9300 .
C17 C18 1.366(9) .
C17 H17 0.9300 .
C18 C19 1.390(9) .
C18 H18 0.9300 .
C19 C20 1.372(7) .
C19 H19 0.9300 .
C20 N9 1.340(8) .
C20 C21 1.462(8) .
C21 N11 1.327(7) .
C21 N10 1.348(6) .
C22 N13 1.429(7) .
C22 N11 1.490(7) .
C22 H22A 0.9700 .
C22 H22B 0.9700 .
C23 N14 1.278(8) .
C23 N15 1.352(7) .
C23 H23 0.9300 .
C24 N15 1.310(7) .
C24 N13 1.320(7) .
C24 H24 0.9300 .
C25 N12 1.306(7) .
C25 N10 1.365(7) .
C25 C26 1.488(7) .
C26 C27 1.369(7) .
C26 C30 1.377(8) .
C27 C28 1.384(8) .
C27 H27 0.9300 .
C28 N16 1.326(7) .
C28 H28 0.9300 .
C29 N16 1.340(6) .
C29 C30 1.385(8) .
C29 H29 0.9300 .
C30 H30 0.9300 .
N2 N3 1.380(7) .
N4 N5 1.354(7) .
N6 Cu2 2.010(5) 1_665
N7 Cu2 2.026(5) 1_665
N8 Cu2 2.003(5) 2_556
N11 N12 1.370(6) .
N13 N14 1.364(6) .
N16 Cu1 2.002(4) 2_455
O1W H1A 0.8501 .
O1W H1B 0.8250 .
O2W H2A 0.8674 .
O2W H2B 0.8501 .
O3W H3' 0.8374 .
O3W H3 0.8676 .
O4W H4A 0.8495 .
O4W H4B 0.8513 .
O5W H5A 0.8723 .
O5W H5B 0.8596 .
O7W H7A 0.8337 .
O7W H7B 0.8610 .
O8W O11W 1.198(16) .

loop_
_geom_torsion_atom_site_label_1
_geom_torsion_atom_site_label_2
_geom_torsion_atom_site_label_3
_geom_torsion_atom_site_label_4
_geom_torsion
_geom_torsion_site_symmetry_1
_geom_torsion_site_symmetry_4
O2 Mo1 Mo5 O26 4.43(17) . .
O1 Mo1 Mo5 O26 -104.6(3) . .
O3 Mo1 Mo5 O26 105.76(18) . .
O14 Mo1 Mo5 O26 -107.1(2) . .
O12 Mo1 Mo5 O26 105.17(18) . .
O13 Mo1 Mo5 O26 179.89(14) . .
O2 Mo1 Mo5 O24 113.6(2) . .
O1 Mo1 Mo5 O24 4.5(3) . .
O3 Mo1 Mo5 O24 -145.1(2) . .
O14 Mo1 Mo5 O24 2.1(2) . .
O12 Mo1 Mo5 O24 -145.7(2) . .
O13 Mo1 Mo5 O24 -70.97(19) . .
O2 Mo1 Mo5 O14 111.5(2) . .
O1 Mo1 Mo5 O14 2.4(3) . .
O3 Mo1 Mo5 O14 -147.2(2) . .
O12 Mo1 Mo5 O14 -147.8(2) . .
O13 Mo1 Mo5 O14 -73.05(19) . .
O2 Mo1 Mo5 O18 -101.34(18) . .
O1 Mo1 Mo5 O18 149.6(3) . .
O3 Mo1 Mo5 O18 -0.01(19) . .
O14 Mo1 Mo5 O18 147.2(2) . .
O12 Mo1 Mo5 O18 -0.60(19) . .
O13 Mo1 Mo5 O18 74.13(16) . .
O2 Mo1 Mo5 O12 -100.74(19) . .
O1 Mo1 Mo5 O12 150.2(3) . .
O3 Mo1 Mo5 O12 0.59(19) . .
O14 Mo1 Mo5 O12 147.8(2) . .
O13 Mo1 Mo5 O12 74.73(15) . .
O2 Mo1 Mo5 O17 -174.56(15) . .
O1 Mo1 Mo5 O17 76.4(2) . .
O3 Mo1 Mo5 O17 -73.23(16) . .
O14 Mo1 Mo5 O17 73.96(19) . .
O12 Mo1 Mo5 O17 -73.82(15) . .
O13 Mo1 Mo5 O17 0.90(11) . .
O10 Mo4 Mo6 O16 0.0(2) . .
O11 Mo4 Mo6 O16 112.5(2) . .
O13 Mo4 Mo6 O16 108.5(2) . .
O9 Mo4 Mo6 O16 -104.4(2) . .
O17 Mo4 Mo6 O16 -101.2(2) . .
O12 Mo4 Mo6 O16 -175.28(19) . .
Mo8 Mo4 Mo6 O16 -90.64(16) . .
O10 Mo4 Mo6 O15 -110.5(3) . .
O11 Mo4 Mo6 O15 1.9(3) . .
O13 Mo4 Mo6 O15 -2.1(3) . .
O9 Mo4 Mo6 O15 145.0(3) . .
O17 Mo4 Mo6 O15 148.2(3) . .
O12 Mo4 Mo6 O15 74.2(2) . .
Mo8 Mo4 Mo6 O15 158.8(2) . .
O10 Mo4 Mo6 O25 100.8(2) . .
O11 Mo4 Mo6 O25 -146.8(2) . .
O13 Mo4 Mo6 O25 -150.7(2) . .
O9 Mo4 Mo6 O25 -3.63(19) . .
O17 Mo4 Mo6 O25 -0.41(19) . .
O12 Mo4 Mo6 O25 -74.49(17) . .
Mo8 Mo4 Mo6 O25 10.15(14) . .
O10 Mo4 Mo6 O13 -108.4(3) . .
O11 Mo4 Mo6 O13 4.0(3) . .
O9 Mo4 Mo6 O13 147.1(2) . .
O17 Mo4 Mo6 O13 150.3(2) . .
O12 Mo4 Mo6 O13 76.2(2) . .
Mo8 Mo4 Mo6 O13 160.87(19) . .
O10 Mo4 Mo6 O17 101.2(2) . .
O11 Mo4 Mo6 O17 -146.3(2) . .
O13 Mo4 Mo6 O17 -150.3(2) . .
O9 Mo4 Mo6 O17 -3.21(18) . .
O12 Mo4 Mo6 O17 -74.07(17) . .
Mo8 Mo4 Mo6 O17 10.56(13) . .
O10 Mo4 Mo6 O14 176.7(2) . .
O11 Mo4 Mo6 O14 -70.9(2) . .
O13 Mo4 Mo6 O14 -74.9(2) . .
O9 Mo4 Mo6 O14 72.22(16) . .
O17 Mo4 Mo6 O14 75.43(17) . .
O12 Mo4 Mo6 O14 1.36(14) . .
Mo8 Mo4 Mo6 O14 85.99(10) . .
O10 Mo4 Mo8 O20 -0.91(17) . .
O11 Mo4 Mo8 O20 -112.1(2) . .
O13 Mo4 Mo8 O20 104.08(18) . .
O9 Mo4 Mo8 O20 -109.0(2) . .
O17 Mo4 Mo8 O20 101.59(18) . .
O12 Mo4 Mo8 O20 175.98(15) . .
Mo6 Mo4 Mo8 O20 91.02(13) . .
O10 Mo4 Mo8 O19 107.4(2) . .
O11 Mo4 Mo8 O19 -3.9(3) . .
O13 Mo4 Mo8 O19 -147.6(2) . .
O9 Mo4 Mo8 O19 -0.7(3) . .
O17 Mo4 Mo8 O19 -150.1(2) . .
O12 Mo4 Mo8 O19 -75.7(2) . .
Mo6 Mo4 Mo8 O19 -160.7(2) . .
O10 Mo4 Mo8 O21 -101.06(19) . .
O11 Mo4 Mo8 O21 147.7(2) . .
O13 Mo4 Mo8 O21 3.93(19) . .
O9 Mo4 Mo8 O21 150.9(2) . .
O17 Mo4 Mo8 O21 1.44(19) . .
O12 Mo4 Mo8 O21 75.83(16) . .
Mo6 Mo4 Mo8 O21 -9.13(14) . .
O10 Mo4 Mo8 O9 108.1(2) . .
O11 Mo4 Mo8 O9 -3.2(2) . .
O13 Mo4 Mo8 O9 -146.9(2) . .
O17 Mo4 Mo8 O9 -149.4(2) . .
O12 Mo4 Mo8 O9 -75.0(2) . .
Mo6 Mo4 Mo8 O9 -160.01(18) . .
O10 Mo4 Mo8 O17 -102.50(18) . .
O11 Mo4 Mo8 O17 146.3(2) . .
O13 Mo4 Mo8 O17 2.49(18) . .
O9 Mo4 Mo8 O17 149.4(2) . .
O12 Mo4 Mo8 O17 74.39(15) . .
Mo6 Mo4 Mo8 O17 -10.57(13) . .
O10 Mo4 Mo8 O18 -178.88(15) . .
O11 Mo4 Mo8 O18 69.89(19) . .
O13 Mo4 Mo8 O18 -73.89(15) . .
O9 Mo4 Mo8 O18 73.1(2) . .
O17 Mo4 Mo8 O18 -76.38(16) . .
O12 Mo4 Mo8 O18 -1.99(11) . .
Mo6 Mo4 Mo8 O18 -86.96(8) . .
N4 C4 C5 N7 174.0(6) . .
N6 C4 C5 N7 -5.6(7) . .
N4 C4 C5 C6 -6.8(10) . .
N6 C4 C5 C6 173.5(5) . .
N7 C5 C6 C7 -2.8(8) . .
C4 C5 C6 C7 178.1(5) . .
C5 C6 C7 C8 0.2(9) . .
C6 C7 C8 C9 1.8(10) . .
C7 C8 C9 N7 -1.2(11) . .
N5 C10 C11 C12 -120.7(7) . .
N6 C10 C11 C12 61.2(9) . .
N5 C10 C11 C15 61.4(9) . .
N6 C10 C11 C15 -116.7(7) . .
C15 C11 C12 C13 2.4(10) . .
C10 C11 C12 C13 -175.5(6) . .
C11 C12 C13 N8 -0.2(10) . .
N8 C14 C15 C11 -1.2(12) . .
C12 C11 C15 C14 -1.8(10) . .
C10 C11 C15 C14 176.2(7) . .
N9 C16 C17 C18 0.9(9) . .
C16 C17 C18 C19 0.7(9) . .
C17 C18 C19 C20 -0.9(8) . .
C18 C19 C20 N9 -0.6(8) . .
C18 C19 C20 C21 -176.0(5) . .
N9 C20 C21 N11 173.7(5) . .
C19 C20 C21 N11 -10.4(9) . .
N9 C20 C21 N10 -9.9(7) . .
C19 C20 C21 N10 166.0(5) . .
N12 C25 C26 C27 117.2(7) . .
N10 C25 C26 C27 -59.1(8) . .
N12 C25 C26 C30 -62.7(9) . .
N10 C25 C26 C30 120.9(7) . .
C30 C26 C27 C28 -3.2(9) . .
C25 C26 C27 C28 176.9(6) . .
C26 C27 C28 N16 0.2(10) . .
C27 C26 C30 C29 3.6(10) . .
C25 C26 C30 C29 -176.5(6) . .
N16 C29 C30 C26 -1.1(11) . .
N3 C2 N1 C1 -0.6(6) . .
N3 C2 N1 Cu1 -177.3(3) . .
N2 C1 N1 C2 0.8(7) . .
N2 C1 N1 Cu1 177.4(4) . .
N16 Cu1 N1 C2 -91.3(5) 2_455 .
N9 Cu1 N1 C2 93.4(5) . .
N16 Cu1 N1 C1 92.8(5) 2_455 .
N9 Cu1 N1 C1 -82.4(5) . .
N1 C1 N2 N3 -0.6(7) . .
N1 C2 N3 N2 0.3(6) . .
N1 C2 N3 C3 178.2(5) . .
C1 N2 N3 C2 0.2(6) . .
C1 N2 N3 C3 -177.9(5) . .
N4 C3 N3 C2 -98.3(7) . .
N4 C3 N3 N2 79.4(6) . .
N6 C4 N4 N5 -2.2(7) . .
C5 C4 N4 N5 178.1(5) . .
N6 C4 N4 C3 176.3(5) . .
C5 C4 N4 C3 -3.4(10) . .
N3 C3 N4 C4 -148.1(6) . .
N3 C3 N4 N5 30.3(8) . .
N6 C10 N5 N4 -0.4(7) . .
C11 C10 N5 N4 -178.7(5) . .
C4 N4 N5 C10 1.6(6) . .
C3 N4 N5 C10 -177.1(5) . .
N4 C4 N6 C10 1.8(6) . .
C5 C4 N6 C10 -178.4(5) . .
N4 C4 N6 Cu2 179.8(3) . 1_665
C5 C4 N6 Cu2 -0.5(6) . 1_665
N5 C10 N6 C4 -0.9(7) . .
C11 C10 N6 C4 177.3(6) . .
N5 C10 N6 Cu2 -177.6(5) . 1_665
C11 C10 N6 Cu2 0.6(11) . 1_665
C8 C9 N7 C5 -1.3(9) . .
C8 C9 N7 Cu2 171.6(5) . 1_665
C6 C5 N7 C9 3.4(8) . .
C4 C5 N7 C9 -177.4(5) . .
C6 C5 N7 Cu2 -170.3(4) . 1_665
C4 C5 N7 Cu2 8.9(6) . 1_665
C15 C14 N8 C13 3.4(11) . .
C15 C14 N8 Cu2 -174.4(6) . 2_556
C12 C13 N8 C14 -2.7(10) . .
C12 C13 N8 Cu2 175.2(5) . 2_556
C19 C20 N9 C16 2.1(8) . .
C21 C20 N9 C16 178.1(4) . .
C19 C20 N9 Cu1 -172.4(4) . .
C21 C20 N9 Cu1 3.6(6) . .
C17 C16 N9 C20 -2.2(8) . .
C17 C16 N9 Cu1 171.6(4) . .
N1 Cu1 N9 C20 -176.5(4) . .
N10 Cu1 N9 C20 1.5(4) . .
N1 Cu1 N9 C16 9.5(5) . .
N10 Cu1 N9 C16 -172.5(5) . .
N11 C21 N10 C25 1.2(6) . .
C20 C21 N10 C25 -176.1(5) . .
N11 C21 N10 Cu1 -171.8(3) . .
C20 C21 N10 Cu1 10.9(6) . .
N12 C25 N10 C21 -0.7(6) . .
C26 C25 N10 C21 175.9(5) . .
N12 C25 N10 Cu1 168.0(4) . .
C26 C25 N10 Cu1 -15.4(9) . .
N16 Cu1 N10 C21 178.2(4) 2_455 .
N9 Cu1 N10 C21 -6.6(3) . .
N16 Cu1 N10 C25 10.1(6) 2_455 .
N9 Cu1 N10 C25 -174.7(6) . .
N10 C21 N11 N12 -1.3(6) . .
C20 C21 N11 N12 175.4(5) . .
N10 C21 N11 C22 -173.0(5) . .
C20 C21 N11 C22 3.8(9) . .
N13 C22 N11 C21 -166.2(5) . .
N13 C22 N11 N12 22.8(7) . .
N10 C25 N12 N11 0.0(6) . .
C26 C25 N12 N11 -176.6(5) . .
C21 N11 N12 C25 0.8(6) . .
C22 N11 N12 C25 173.4(5) . .
N15 C24 N13 N14 -2.1(7) . .
N15 C24 N13 C22 -178.6(5) . .
N11 C22 N13 C24 -83.1(7) . .
N11 C22 N13 N14 100.8(5) . .
N15 C23 N14 N13 0.0(8) . .
C24 N13 N14 C23 1.2(7) . .
C22 N13 N14 C23 177.9(6) . .
N13 C24 N15 C23 2.0(7) . .
N13 C24 N15 Cu2 -179.1(4) . .
N14 C23 N15 C24 -1.3(8) . .
N14 C23 N15 Cu2 179.7(5) . .
N8 Cu2 N15 C24 -111.5(6) 2_556 .
N7 Cu2 N15 C24 71.3(6) 1_445 .
N8 Cu2 N15 C23 67.2(5) 2_556 .
N7 Cu2 N15 C23 -109.9(5) 1_445 .
C27 C28 N16 C29 2.3(9) . .
C27 C28 N16 Cu1 -175.8(5) . 2_455
C30 C29 N16 C28 -1.8(10) . .
C30 C29 N16 Cu1 176.3(6) . 2_455
O2 Mo1 O3 Mo2 68.7(2) . .
O1 Mo1 O3 Mo2 177.0(2) . .
O14 Mo1 O3 Mo2 -58.6(4) . .
O12 Mo1 O3 Mo2 -23.98(19) . .
O13 Mo1 O3 Mo2 -96.7(2) . .
Mo5 Mo1 O3 Mo2 -24.4(3) . .
O4 Mo2 O3 Mo1 -69.3(3) . .
O5 Mo2 O3 Mo1 -177.0(2) . .
O6 Mo2 O3 Mo1 47.5(4) . .
O11 Mo2 O3 Mo1 94.0(2) . .
O12 Mo2 O3 Mo1 22.52(18) . .
O8 Mo3 O6 Mo2 -71.3(2) . .
O7 Mo3 O6 Mo2 -179.2(2) . .
O18 Mo3 O6 Mo2 47.6(4) . .
O12 Mo3 O6 Mo2 21.09(19) . .
O9 Mo3 O6 Mo2 93.5(2) . .
O4 Mo2 O6 Mo3 71.2(3) . .
O5 Mo2 O6 Mo3 179.6(2) . .
O3 Mo2 O6 Mo3 -45.3(4) . .
O11 Mo2 O6 Mo3 -91.8(2) . .
O12 Mo2 O6 Mo3 -20.06(19) . .
O10 Mo4 O9 Mo8 -75.5(2) . .
O11 Mo4 O9 Mo8 177.65(18) . .
O13 Mo4 O9 Mo8 61.1(3) . .
O17 Mo4 O9 Mo8 21.80(16) . .
O12 Mo4 O9 Mo8 99.14(18) . .
Mo6 Mo4 O9 Mo8 24.1(2) . .
O10 Mo4 O9 Mo3 170.0(2) . .
O11 Mo4 O9 Mo3 63.2(2) . .
O13 Mo4 O9 Mo3 -53.4(4) . .
O17 Mo4 O9 Mo3 -92.67(17) . .
O12 Mo4 O9 Mo3 -15.33(15) . .
Mo8 Mo4 O9 Mo3 -114.5(2) . .
Mo6 Mo4 O9 Mo3 -90.32(16) . .
O20 Mo8 O9 Mo4 72.5(2) . .
O19 Mo8 O9 Mo4 179.51(19) . .
O21 Mo8 O9 Mo4 -52.3(4) . .
O17 Mo8 O9 Mo4 -20.77(16) . .
O18 Mo8 O9 Mo4 -98.11(17) . .
O20 Mo8 O9 Mo3 -168.85(16) . .
O19 Mo8 O9 Mo3 -61.87(19) . .
O21 Mo8 O9 Mo3 66.3(3) . .
O17 Mo8 O9 Mo3 97.84(15) . .
O18 Mo8 O9 Mo3 20.50(12) . .
Mo4 Mo8 O9 Mo3 118.6(2) . .
O8 Mo3 O9 Mo4 55.5(8) . .
O7 Mo3 O9 Mo4 -162.1(2) . .
O6 Mo3 O9 Mo4 -61.73(19) . .
O18 Mo3 O9 Mo4 93.35(19) . .
O12 Mo3 O9 Mo4 16.21(16) . .
O8 Mo3 O9 Mo8 -62.0(7) . .
O7 Mo3 O9 Mo8 80.4(2) . .
O6 Mo3 O9 Mo8 -179.24(16) . .
O18 Mo3 O9 Mo8 -24.16(15) . .
O12 Mo3 O9 Mo8 -101.30(16) . .
O10 Mo4 O11 Mo2 -179.8(2) . .
O13 Mo4 O11 Mo2 75.5(2) . .
O9 Mo4 O11 Mo2 -76.4(2) . .
O17 Mo4 O11 Mo2 -0.6(5) . .
O12 Mo4 O11 Mo2 -0.96(18) . .
Mo8 Mo4 O11 Mo2 -74.6(2) . .
Mo6 Mo4 O11 Mo2 73.2(3) . .
O4 Mo2 O11 Mo4 -1.2(7) . .
O5 Mo2 O11 Mo4 -178.8(2) . .
O3 Mo2 O11 Mo4 -76.2(2) . .
O6 Mo2 O11 Mo4 76.8(2) . .
O12 Mo2 O11 Mo4 0.97(19) . .
O26 Mo5 O12 Mo1 -79.32(16) . .
O24 Mo5 O12 Mo1 96.7(4) . .
O14 Mo5 O12 Mo1 18.84(13) . .
O18 Mo5 O12 Mo1 179.50(15) . .
O17 Mo5 O12 Mo1 98.83(13) . .
O26 Mo5 O12 Mo3 83.90(16) . .
O24 Mo5 O12 Mo3 -100.1(4) . .
O14 Mo5 O12 Mo3 -177.94(15) . .
O18 Mo5 O12 Mo3 -17.28(13) . .
O17 Mo5 O12 Mo3 -97.95(13) . .
Mo1 Mo5 O12 Mo3 163.22(18) . .
O26 Mo5 O12 Mo4 -178.27(16) . .
O24 Mo5 O12 Mo4 -2.3(4) . .
O14 Mo5 O12 Mo4 -80.10(16) . .
O18 Mo5 O12 Mo4 80.56(16) . .
O17 Mo5 O12 Mo4 -0.11(12) . .
Mo1 Mo5 O12 Mo4 -98.94(16) . .
O26 Mo5 O12 Mo2 -1.1(7) . .
O24 Mo5 O12 Mo2 174.9(5) . .
O14 Mo5 O12 Mo2 97.1(6) . .
O18 Mo5 O12 Mo2 -102.3(6) . .
O17 Mo5 O12 Mo2 177.1(7) . .
Mo1 Mo5 O12 Mo2 78.2(6) . .
O2 Mo1 O12 Mo5 79.96(19) . .
O1 Mo1 O12 Mo5 -91.1(5) . .
O3 Mo1 O12 Mo5 -179.48(17) . .
O14 Mo1 O12 Mo5 -18.80(13) . .
O13 Mo1 O12 Mo5 -93.99(14) . .
O2 Mo1 O12 Mo3 -26.0(7) . .
O1 Mo1 O12 Mo3 162.9(6) . .
O3 Mo1 O12 Mo3 74.5(7) . .
O14 Mo1 O12 Mo3 -124.8(7) . .
O13 Mo1 O12 Mo3 160.0(7) . .
Mo5 Mo1 O12 Mo3 -106.0(7) . .
O2 Mo1 O12 Mo4 -174.53(19) . .
O1 Mo1 O12 Mo4 14.4(6) . .
O3 Mo1 O12 Mo4 -73.97(16) . .
O14 Mo1 O12 Mo4 86.71(15) . .
O13 Mo1 O12 Mo4 11.52(12) . .
Mo5 Mo1 O12 Mo4 105.51(16) . .
O2 Mo1 O12 Mo2 -84.31(17) . .
O1 Mo1 O12 Mo2 104.6(5) . .
O3 Mo1 O12 Mo2 16.25(14) . .
O14 Mo1 O12 Mo2 176.93(15) . .
O13 Mo1 O12 Mo2 101.74(14) . .
Mo5 Mo1 O12 Mo2 -164.27(18) . .
O8 Mo3 O12 Mo5 -76.25(19) . .
O7 Mo3 O12 Mo5 98.2(5) . .
O6 Mo3 O12 Mo5 -177.86(17) . .
O18 Mo3 O12 Mo5 17.25(14) . .
O9 Mo3 O12 Mo5 93.18(15) . .
O8 Mo3 O12 Mo1 29.6(7) . .
O7 Mo3 O12 Mo1 -155.9(6) . .
O6 Mo3 O12 Mo1 -72.0(7) . .
O18 Mo3 O12 Mo1 123.1(7) . .
O9 Mo3 O12 Mo1 -161.0(7) . .
O8 Mo3 O12 Mo4 178.21(19) . .
O7 Mo3 O12 Mo4 -7.3(6) . .
O6 Mo3 O12 Mo4 76.59(16) . .
O18 Mo3 O12 Mo4 -88.29(16) . .
O9 Mo3 O12 Mo4 -12.36(13) . .
O8 Mo3 O12 Mo2 87.76(18) . .
O7 Mo3 O12 Mo2 -97.7(5) . .
O6 Mo3 O12 Mo2 -13.85(13) . .
O18 Mo3 O12 Mo2 -178.74(15) . .
O9 Mo3 O12 Mo2 -102.81(14) . .
O11 Mo4 O12 Mo5 179.98(18) . .
O13 Mo4 O12 Mo5 80.39(17) . .
O9 Mo4 O12 Mo5 -80.44(17) . .
O17 Mo4 O12 Mo5 0.12(14) . .
Mo8 Mo4 O12 Mo5 -45.19(12) . .
Mo6 Mo4 O12 Mo5 45.43(12) . .
O11 Mo4 O12 Mo1 85.76(17) . .
O13 Mo4 O12 Mo1 -13.84(15) . .
O9 Mo4 O12 Mo1 -174.67(17) . .
O17 Mo4 O12 Mo1 -94.10(15) . .
Mo8 Mo4 O12 Mo1 -139.42(12) . .
Mo6 Mo4 O12 Mo1 -48.80(11) . .
O11 Mo4 O12 Mo3 -85.16(17) . .
O13 Mo4 O12 Mo3 175.25(18) . .
O9 Mo4 O12 Mo3 14.42(15) . .
O17 Mo4 O12 Mo3 94.98(16) . .
Mo8 Mo4 O12 Mo3 49.67(11) . .
Mo6 Mo4 O12 Mo3 140.29(12) . .
O11 Mo4 O12 Mo2 0.76(15) . .
O13 Mo4 O12 Mo2 -98.83(15) . .
O9 Mo4 O12 Mo2 100.34(14) . .
O17 Mo4 O12 Mo2 -179.10(14) . .
Mo8 Mo4 O12 Mo2 135.59(9) . .
Mo6 Mo4 O12 Mo2 -133.79(9) . .
O4 Mo2 O12 Mo5 1.5(7) . .
O5 Mo2 O12 Mo5 -177.3(6) . .
O3 Mo2 O12 Mo5 -95.8(6) . .
O6 Mo2 O12 Mo5 99.9(6) . .
O11 Mo2 O12 Mo5 -177.9(7) . .
O4 Mo2 O12 Mo1 80.68(17) . .
O5 Mo2 O12 Mo1 -98.1(5) . .
O3 Mo2 O12 Mo1 -16.58(14) . .
O6 Mo2 O12 Mo1 179.10(16) . .
O11 Mo2 O12 Mo1 -98.68(14) . .
O4 Mo2 O12 Mo3 -84.50(17) . .
O5 Mo2 O12 Mo3 96.8(5) . .
O3 Mo2 O12 Mo3 178.25(16) . .
O6 Mo2 O12 Mo3 13.93(14) . .
O11 Mo2 O12 Mo3 96.14(13) . .
O4 Mo2 O12 Mo4 178.75(16) . .
O5 Mo2 O12 Mo4 0.0(5) . .
O3 Mo2 O12 Mo4 81.49(15) . .
O6 Mo2 O12 Mo4 -82.83(15) . .
O11 Mo2 O12 Mo4 -0.61(12) . .
O10 Mo4 O13 Mo6 75.9(2) . .
O11 Mo4 O13 Mo6 -177.1(2) . .
O9 Mo4 O13 Mo6 -60.6(3) . .
O17 Mo4 O13 Mo6 -21.24(17) . .
O12 Mo4 O13 Mo6 -98.4(2) . .
Mo8 Mo4 O13 Mo6 -23.1(2) . .
O10 Mo4 O13 Mo1 -171.8(2) . .
O11 Mo4 O13 Mo1 -64.7(2) . .
O9 Mo4 O13 Mo1 51.8(4) . .
O17 Mo4 O13 Mo1 91.11(18) . .
O12 Mo4 O13 Mo1 13.92(16) . .
Mo8 Mo4 O13 Mo1 89.29(16) . .
Mo6 Mo4 O13 Mo1 112.3(3) . .
O16 Mo6 O13 Mo4 -73.1(2) . .
O15 Mo6 O13 Mo4 178.6(2) . .
O25 Mo6 O13 Mo4 52.1(4) . .
O17 Mo6 O13 Mo4 20.21(16) . .
O14 Mo6 O13 Mo4 96.51(19) . .
O16 Mo6 O13 Mo1 170.69(17) . .
O15 Mo6 O13 Mo1 62.3(2) . .
O25 Mo6 O13 Mo1 -64.1(3) . .
O17 Mo6 O13 Mo1 -96.05(16) . .
O14 Mo6 O13 Mo1 -19.75(13) . .
Mo4 Mo6 O13 Mo1 -116.3(2) . .
O2 Mo1 O13 Mo4 -39.3(7) . .
O1 Mo1 O13 Mo4 166.1(2) . .
O3 Mo1 O13 Mo4 65.5(2) . .
O14 Mo1 O13 Mo4 -93.2(2) . .
O12 Mo1 O13 Mo4 -14.94(17) . .
Mo5 Mo1 O13 Mo4 -57.32(16) . .
O2 Mo1 O13 Mo6 77.6(6) . .
O1 Mo1 O13 Mo6 -77.1(2) . .
O3 Mo1 O13 Mo6 -177.69(19) . .
O14 Mo1 O13 Mo6 23.68(15) . .
O12 Mo1 O13 Mo6 101.89(18) . .
Mo5 Mo1 O13 Mo6 59.51(13) . .
O26 Mo5 O14 Mo1 76.1(2) . .
O24 Mo5 O14 Mo1 -178.42(18) . .
O18 Mo5 O14 Mo1 -65.0(4) . .
O12 Mo5 O14 Mo1 -23.20(16) . .
O17 Mo5 O14 Mo1 -101.03(18) . .
O26 Mo5 O14 Mo6 -170.17(19) . .
O24 Mo5 O14 Mo6 -64.65(19) . .
O18 Mo5 O14 Mo6 48.7(4) . .
O12 Mo5 O14 Mo6 90.57(17) . .
O17 Mo5 O14 Mo6 12.74(15) . .
Mo1 Mo5 O14 Mo6 113.8(2) . .
O2 Mo1 O14 Mo5 -70.6(2) . .
O1 Mo1 O14 Mo5 -178.3(2) . .
O3 Mo1 O14 Mo5 57.1(3) . .
O12 Mo1 O14 Mo5 21.64(15) . .
O13 Mo1 O14 Mo5 97.39(17) . .
O2 Mo1 O14 Mo6 172.16(16) . .
O1 Mo1 O14 Mo6 64.45(19) . .
O3 Mo1 O14 Mo6 -60.2(3) . .
O12 Mo1 O14 Mo6 -95.64(14) . .
O13 Mo1 O14 Mo6 -19.90(12) . .
Mo5 Mo1 O14 Mo6 -117.3(2) . .
O16 Mo6 O14 Mo5 -42.0(9) . .
O15 Mo6 O14 Mo5 164.0(2) . .
O25 Mo6 O14 Mo5 66.27(18) . .
O13 Mo6 O14 Mo5 -91.65(18) . .
O17 Mo6 O14 Mo5 -13.64(16) . .
Mo4 Mo6 O14 Mo5 -56.46(14) . .
O16 Mo6 O14 Mo1 73.9(8) . .
O15 Mo6 O14 Mo1 -80.06(19) . .
O25 Mo6 O14 Mo1 -177.79(16) . .
O13 Mo6 O14 Mo1 24.29(15) . .
O17 Mo6 O14 Mo1 102.30(16) . .
Mo4 Mo6 O14 Mo1 59.47(11) . .
O10 Mo4 O17 Mo8 81.65(17) . .
O11 Mo4 O17 Mo8 -97.5(4) . .
O13 Mo4 O17 Mo8 -177.87(16) . .
O9 Mo4 O17 Mo8 -17.63(13) . .
O12 Mo4 O17 Mo8 -97.21(13) . .
Mo6 Mo4 O17 Mo8 165.12(18) . .
O10 Mo4 O17 Mo6 -83.46(17) . .
O11 Mo4 O17 Mo6 97.3(4) . .
O13 Mo4 O17 Mo6 17.01(13) . .
O9 Mo4 O17 Mo6 177.25(15) . .
O12 Mo4 O17 Mo6 97.67(13) . .
Mo8 Mo4 O17 Mo6 -165.12(18) . .
O10 Mo4 O17 Mo5 178.76(17) . .
O11 Mo4 O17 Mo5 -0.4(4) . .
O13 Mo4 O17 Mo5 -80.76(15) . .
O9 Mo4 O17 Mo5 79.48(15) . .
O12 Mo4 O17 Mo5 -0.11(12) . .
Mo8 Mo4 O17 Mo5 97.11(15) . .
Mo6 Mo4 O17 Mo5 -97.78(15) . .
O10 Mo4 O17 Mo7 -2.5(7) . .
O11 Mo4 O17 Mo7 178.3(6) . .
O13 Mo4 O17 Mo7 98.0(7) . .
O9 Mo4 O17 Mo7 -101.8(7) . .
O12 Mo4 O17 Mo7 178.6(7) . .
Mo8 Mo4 O17 Mo7 -84.2(7) . .
Mo6 Mo4 O17 Mo7 81.0(7) . .
O20 Mo8 O17 Mo4 -79.25(19) . .
O19 Mo8 O17 Mo4 96.1(5) . .
O21 Mo8 O17 Mo4 -178.73(17) . .
O9 Mo8 O17 Mo4 17.72(14) . .
O18 Mo8 O17 Mo4 93.29(14) . .
O20 Mo8 O17 Mo6 28.0(8) . .
O19 Mo8 O17 Mo6 -156.6(7) . .
O21 Mo8 O17 Mo6 -71.4(7) . .
O9 Mo8 O17 Mo6 125.0(8) . .
O18 Mo8 O17 Mo6 -159.4(8) . .
Mo4 Mo8 O17 Mo6 107.3(8) . .
O20 Mo8 O17 Mo5 176.59(18) . .
O19 Mo8 O17 Mo5 -8.1(6) . .
O21 Mo8 O17 Mo5 77.10(16) . .
O9 Mo8 O17 Mo5 -86.45(15) . .
O18 Mo8 O17 Mo5 -10.88(13) . .
Mo4 Mo8 O17 Mo5 -104.17(15) . .
O20 Mo8 O17 Mo7 86.52(18) . .
O19 Mo8 O17 Mo7 -98.1(5) . .
O21 Mo8 O17 Mo7 -12.97(14) . .
O9 Mo8 O17 Mo7 -176.51(15) . .
O18 Mo8 O17 Mo7 -100.95(14) . .
Mo4 Mo8 O17 Mo7 165.77(18) . .
O16 Mo6 O17 Mo4 79.73(18) . .
O15 Mo6 O17 Mo4 -100.3(5) . .
O25 Mo6 O17 Mo4 179.64(17) . .
O13 Mo6 O17 Mo4 -17.11(13) . .
O14 Mo6 O17 Mo4 -93.81(15) . .
O16 Mo6 O17 Mo8 -27.6(8) . .
O15 Mo6 O17 Mo8 152.4(7) . .
O25 Mo6 O17 Mo8 72.3(7) . .
O13 Mo6 O17 Mo8 -124.4(8) . .
O14 Mo6 O17 Mo8 158.9(8) . .
Mo4 Mo6 O17 Mo8 -107.3(8) . .
O16 Mo6 O17 Mo5 -176.06(18) . .
O15 Mo6 O17 Mo5 3.9(5) . .
O25 Mo6 O17 Mo5 -76.15(16) . .
O13 Mo6 O17 Mo5 87.10(16) . .
O14 Mo6 O17 Mo5 10.40(13) . .
Mo4 Mo6 O17 Mo5 104.21(16) . .
O16 Mo6 O17 Mo7 -86.13(17) . .
O15 Mo6 O17 Mo7 93.9(5) . .
O25 Mo6 O17 Mo7 13.78(13) . .
O13 Mo6 O17 Mo7 177.04(15) . .
O14 Mo6 O17 Mo7 100.33(14) . .
Mo4 Mo6 O17 Mo7 -165.86(17) . .
O24 Mo5 O17 Mo4 179.18(18) . .
O14 Mo5 O17 Mo4 81.84(17) . .
O18 Mo5 O17 Mo4 -81.18(17) . .
O12 Mo5 O17 Mo4 0.12(14) . .
Mo1 Mo5 O17 Mo4 46.04(12) . .
O24 Mo5 O17 Mo8 -86.83(17) . .
O14 Mo5 O17 Mo8 175.83(17) . .
O18 Mo5 O17 Mo8 12.81(15) . .
O12 Mo5 O17 Mo8 94.12(15) . .
Mo1 Mo5 O17 Mo8 140.04(11) . .
O24 Mo5 O17 Mo6 85.05(16) . .
O14 Mo5 O17 Mo6 -12.29(15) . .
O18 Mo5 O17 Mo6 -175.31(18) . .
O12 Mo5 O17 Mo6 -94.01(16) . .
Mo1 Mo5 O17 Mo6 -48.09(11) . .
O24 Mo5 O17 Mo7 -0.51(14) . .
O14 Mo5 O17 Mo7 -97.86(14) . .
O18 Mo5 O17 Mo7 99.13(15) . .
O12 Mo5 O17 Mo7 -179.57(14) . .
Mo1 Mo5 O17 Mo7 -133.65(9) . .
O23 Mo7 O17 Mo4 179.3(6) . .
O22 Mo7 O17 Mo4 0.3(7) . .
O25 Mo7 O17 Mo4 -96.0(7) . .
O21 Mo7 O17 Mo4 98.2(7) . .
O24 Mo7 O17 Mo4 -178.4(7) . .
O23 Mo7 O17 Mo8 94.4(5) . .
O22 Mo7 O17 Mo8 -84.62(17) . .
O25 Mo7 O17 Mo8 179.14(17) . .
O21 Mo7 O17 Mo8 13.28(14) . .
O24 Mo7 O17 Mo8 96.74(14) . .
O23 Mo7 O17 Mo6 -98.9(5) . .
O22 Mo7 O17 Mo6 82.10(16) . .
O25 Mo7 O17 Mo6 -14.14(14) . .
O21 Mo7 O17 Mo6 180.00(17) . .
O24 Mo7 O17 Mo6 -96.55(14) . .
O23 Mo7 O17 Mo5 -1.9(6) . .
O22 Mo7 O17 Mo5 179.07(16) . .
O25 Mo7 O17 Mo5 82.83(15) . .
O21 Mo7 O17 Mo5 -83.03(16) . .
O24 Mo7 O17 Mo5 0.42(12) . .
O26 Mo5 O18 Mo3 -77.3(2) . .
O24 Mo5 O18 Mo3 176.2(2) . .
O14 Mo5 O18 Mo3 63.4(4) . .
O12 Mo5 O18 Mo3 21.47(17) . .
O17 Mo5 O18 Mo3 99.26(19) . .
Mo1 Mo5 O18 Mo3 21.9(2) . .
O26 Mo5 O18 Mo8 170.3(2) . .
O24 Mo5 O18 Mo8 63.7(2) . .
O14 Mo5 O18 Mo8 -49.1(4) . .
O12 Mo5 O18 Mo8 -91.01(18) . .
O17 Mo5 O18 Mo8 -13.22(16) . .
Mo1 Mo5 O18 Mo8 -90.57(17) . .
O8 Mo3 O18 Mo5 73.9(2) . .
O7 Mo3 O18 Mo5 -179.6(2) . .
O6 Mo3 O18 Mo5 -47.0(4) . .
O12 Mo3 O18 Mo5 -19.92(16) . .
O9 Mo3 O18 Mo5 -95.90(19) . .
O8 Mo3 O18 Mo8 -170.05(18) . .
O7 Mo3 O18 Mo8 -63.5(2) . .
O6 Mo3 O18 Mo8 69.1(3) . .
O12 Mo3 O18 Mo8 96.18(16) . .
O9 Mo3 O18 Mo8 20.19(13) . .
O20 Mo8 O18 Mo5 48.2(7) . .
O19 Mo8 O18 Mo5 -164.9(2) . .
O21 Mo8 O18 Mo5 -65.1(2) . .
O9 Mo8 O18 Mo5 92.4(2) . .
O17 Mo8 O18 Mo5 14.16(17) . .
Mo4 Mo8 O18 Mo5 57.01(16) . .
O20 Mo8 O18 Mo3 -68.1(7) . .
O19 Mo8 O18 Mo3 78.8(2) . .
O21 Mo8 O18 Mo3 178.50(19) . .
O9 Mo8 O18 Mo3 -23.98(15) . .
O17 Mo8 O18 Mo3 -102.20(18) . .
Mo4 Mo8 O18 Mo3 -59.35(13) . .
O23 Mo7 O21 Mo8 179.8(2) . .
O22 Mo7 O21 Mo8 72.5(3) . .
O25 Mo7 O21 Mo8 -41.6(4) . .
O24 Mo7 O21 Mo8 -89.3(2) . .
O17 Mo7 O21 Mo8 -18.11(19) . .
O20 Mo8 O21 Mo7 -74.1(3) . .
O19 Mo8 O21 Mo7 178.8(2) . .
O9 Mo8 O21 Mo7 50.2(4) . .
O17 Mo8 O21 Mo7 19.3(2) . .
O18 Mo8 O21 Mo7 93.5(2) . .
Mo4 Mo8 O21 Mo7 18.4(3) . .
O26 Mo5 O24 Mo7 178.8(2) . .
O14 Mo5 O24 Mo7 77.3(2) . .
O18 Mo5 O24 Mo7 -76.0(2) . .
O12 Mo5 O24 Mo7 2.8(5) . .
O17 Mo5 O24 Mo7 0.68(19) . .
Mo1 Mo5 O24 Mo7 76.0(2) . .
O23 Mo7 O24 Mo5 178.6(2) . .
O22 Mo7 O24 Mo5 -5.0(7) . .
O25 Mo7 O24 Mo5 -77.8(2) . .
O21 Mo7 O24 Mo5 75.7(2) . .
O17 Mo7 O24 Mo5 -0.69(19) . .
O23 Mo7 O25 Mo6 -178.8(2) . .
O22 Mo7 O25 Mo6 -71.8(2) . .
O21 Mo7 O25 Mo6 42.8(4) . .
O24 Mo7 O25 Mo6 90.7(2) . .
O17 Mo7 O25 Mo6 19.34(18) . .
O16 Mo6 O25 Mo7 72.7(2) . .
O15 Mo6 O25 Mo7 -179.5(2) . .
O13 Mo6 O25 Mo7 -51.9(4) . .
O17 Mo6 O25 Mo7 -20.63(19) . .
O14 Mo6 O25 Mo7 -94.2(2) . .
Mo4 Mo6 O25 Mo7 -20.4(3) . .
